data_7055924
loop_
_publ_author_name
'Tian, Hong-Rui'
'Gao, Chao-Ying'
'Yang, Yang'
'Ai, Jing'
'Liu, Chao'
'Xu, Zhen-Guo'
'Sun, Zhong-Ming'

_publ_section_title
;
 A microporous Cd-MOF based on a hexavalent silicon-centred connector and
 luminescence sensing of small molecules
;
_journal_issue 3
_journal_name_full 'New J. Chem.'
_journal_page_first 1137
_journal_paper_doi 10.1039/C6NJ03470E
_journal_volume 41
_journal_year 2017
_chemical_formula_moiety '0.03(C100 H64 Cd12 O68 Si4), 0.12(C4 H3 N O), 0.12(H2 O)'
_chemical_formula_sum 'C3.52 H2.55 Cd0.36 N0.12 O2.3 Si0.12'
_chemical_formula_weight 127.61
_chemical_name_systematic
;
 ?
;
_space_group_crystal_system monoclinic
_space_group_IT_number 14
_space_group_name_Hall '-P 2yn'
_space_group_name_H-M_alt 'P 1 21/n 1'
_symmetry_space_group_name_Hall '-P 2yn'
_symmetry_space_group_name_H-M 'P 1 21/n 1'
_atom_sites_solution_hydrogens mixed
_atom_sites_solution_primary direct
_audit_creation_date 2016-09-20
_audit_creation_method
;
Olex2 1.2-beta
(compiled 2016.09.09 svn.r3337 for OlexSys, GUI svn.r5227)
;
_audit_update_record
;
2016-09-20 deposited with the CCDC.
2016-12-22 downloaded from the CCDC.
;
_cell_angle_alpha 90
_cell_angle_beta 102.3950(10)
_cell_angle_gamma 90
_cell_formula_units_Z 33
_cell_length_a 10.4060(4)
_cell_length_b 27.2442(9)
_cell_length_c 13.1722(5)
_cell_measurement_reflns_used 7831
_cell_measurement_temperature 296(2)
_cell_measurement_theta_max 26.131
_cell_measurement_theta_min 2.272
_cell_volume 3647.3(2)
_computing_cell_refinement 'SAINT v8.34A (Bruker, 2013)'
_computing_data_reduction 'SAINT v8.34A (Bruker, 2013)'
_computing_molecular_graphics 'Olex2 (Dolomanov et al., 2009)'
_computing_publication_material 'Olex2 (Dolomanov et al., 2009)'
_computing_structure_refinement 'XL (Sheldrick, 2008)'
_computing_structure_solution 'SIR2004 (Burla et al., 2007)'
_diffrn_ambient_temperature 296.15
_diffrn_measured_fraction_theta_full 1.000
_diffrn_measured_fraction_theta_max 0.999
_diffrn_measurement_device_type 'Bruken APEX-II CCD'
_diffrn_radiation_type MoK\a
_diffrn_radiation_wavelength 0.71073
_diffrn_reflns_av_R_equivalents 0.0325
_diffrn_reflns_av_unetI/netI 0.0348
_diffrn_reflns_Laue_measured_fraction_full 1.000
_diffrn_reflns_Laue_measured_fraction_max 0.999
_diffrn_reflns_limit_h_max 7
_diffrn_reflns_limit_h_min -12
_diffrn_reflns_limit_k_max 33
_diffrn_reflns_limit_k_min -33
_diffrn_reflns_limit_l_max 16
_diffrn_reflns_limit_l_min -16
_diffrn_reflns_number 23109
_diffrn_reflns_point_group_measured_fraction_full 1.000
_diffrn_reflns_point_group_measured_fraction_max 0.999
_diffrn_reflns_theta_full 25.242
_diffrn_reflns_theta_max 26.137
_diffrn_reflns_theta_min 1.750
_exptl_absorpt_coefficient_mu 1.846
_exptl_absorpt_correction_T_max 0.7453
_exptl_absorpt_correction_T_min 0.5485
_exptl_absorpt_correction_type multi-scan
_exptl_absorpt_process_details
;
SADABS-2012/1 (Bruker,2012) was used for absorption correction.
wR2(int) was 0.1170 before and 0.0413 after correction.
The Ratio of minimum to maximum transmission is 0.7359.
The \l/2 correction factor is 0.0015.
;
_exptl_crystal_colour colourless
_exptl_crystal_density_diffrn 1.917
_exptl_crystal_description block
_exptl_crystal_F_000 2048
_exptl_crystal_size_max 0.3
_exptl_crystal_size_mid 0.2
_exptl_crystal_size_min 0.1
_refine_diff_density_max 1.304
_refine_diff_density_min -1.019
_refine_diff_density_rms 0.111
_refine_ls_extinction_method none
_refine_ls_goodness_of_fit_ref 1.070
_refine_ls_hydrogen_treatment constr
_refine_ls_matrix_type full
_refine_ls_number_parameters 495
_refine_ls_number_reflns 7273
_refine_ls_number_restraints 0
_refine_ls_restrained_S_all 1.070
_refine_ls_R_factor_all 0.0385
_refine_ls_R_factor_gt 0.0318
_refine_ls_shift/su_max 0.002
_refine_ls_shift/su_mean 0.000
_refine_ls_structure_factor_coef Fsqd
_refine_ls_weighting_details 'w=1/[\s^2^(Fo^2^)+(0.0385P)^2^+6.6582P] where P=(Fo^2^+2Fc^2^)/3'
_refine_ls_weighting_scheme calc
_refine_ls_wR_factor_gt 0.0817
_refine_ls_wR_factor_ref 0.0848
_reflns_Friedel_coverage 0.000
_reflns_number_gt 6346
_reflns_number_total 7273
_reflns_threshold_expression 'I > 2\s(I)'
_cod_data_source_file c6nj03470e2.cif
_cod_data_source_block 1
_cod_depositor_comments 'Adding full bibliography for 7055924.cif.'
_cod_original_formula_sum 'C3.52 H2.55 Cd0.36 N0.12 O2.30 Si0.12'
_cod_database_code 7055924
_shelxl_version_number 2014-3
_shelx_space_group_comment
;
The symmetry employed for this shelxl refinement is uniquely defined
by the following loop, which should always be used as a source of
symmetry information in preference to the above space-group names.
They are only intended as comments.
;
_olex2_refinement_description
;
1. Fixed Uiso
 At 1.2 times of:
  All C(H) groups
 At 1.5 times of:
  All C(H,H,H) groups, All O(H,H) groups
2. Uiso/Uaniso restraints and constraints
Uanis(N1) = Uanis(N1')
Uanis(C26) = Uanis(C26')
Uanis(C27) = Uanis(C27')
3. Others
 Sof(N1')=Sof(C26')=Sof(C27')=1-FVAR(1)
 Sof(N1)=Sof(C26)=Sof(C27)=FVAR(1)
4.a Free rotating group:
 O6W(H6WA,H6WB)
4.b Rotating group:
 O4W(H4WA,H4WB), O5W(H5WA,H5WB)
4.c Aromatic/amide H refined with riding coordinates:
 C3(H3), C5(H5), C7(H7), C11(H11), C13(H13), C15(H15), C19(H19), C21(H21),
 C23(H23)
4.d Idealised Me refined as rotating group:
 C1(H1A,H1B,H1C), C29(H29A,H29B,H29C)
;
_olex2_submission_special_instructions 'No special instructions were received'

loop_
_space_group_symop_operation_xyz
'x, y, z'
'-x+1/2, y+1/2, -z+1/2'
'-x, -y, -z'
'x-1/2, -y-1/2, z-1/2'

loop_
_atom_site_label
_atom_site_type_symbol
_atom_site_fract_x
_atom_site_fract_y
_atom_site_fract_z
_atom_site_U_iso_or_equiv
_atom_site_adp_type
_atom_site_occupancy
_atom_site_site_symmetry_order
_atom_site_calc_flag
_atom_site_refinement_flags_posn
_atom_site_refinement_flags_occupancy
Cd1 Cd 0.02664(3) 0.07005(2) 0.38025(2) 0.01857(8) Uani 1 1 d . .
Cd2 Cd 1.26989(3) -0.11729(2) 0.80240(2) 0.02345(9) Uani 1 1 d . .
Cd3 Cd 1.22885(3) 0.18832(2) 1.15920(2) 0.02475(9) Uani 1 1 d . .
Si1 Si 0.65068(9) 0.04853(3) 0.81434(8) 0.0135(2) Uani 1 1 d . .
N1 N 0.372(2) 0.6825(8) 0.786(2) 0.068(5) Uani 0.527(17) 1 d . P
N1' N 0.312(3) 0.6741(9) 0.767(2) 0.068(5) Uani 0.473(17) 1 d . P
O1 O 0.6731(4) 0.23202(11) 0.6827(3) 0.0467(10) Uani 1 1 d . .
O2 O 0.6235(4) 0.28386(11) 0.7929(3) 0.0423(9) Uani 1 1 d . .
O3 O 0.3903(3) 0.20450(10) 1.0746(2) 0.0298(7) Uani 1 1 d . .
O4 O 0.5237(3) 0.14437(11) 1.1488(2) 0.0266(6) Uani 1 1 d . .
O5 O 1.0499(3) 0.15710(10) 1.0450(2) 0.0282(7) Uani 1 1 d . .
O6 O 1.2249(3) 0.11033(12) 1.0769(3) 0.0472(10) Uani 1 1 d . .
O7 O 1.2390(3) -0.04568(10) 0.8882(2) 0.0254(6) Uani 1 1 d . .
O8 O 1.0587(3) -0.07554(9) 0.7887(2) 0.0190(6) Uani 1 1 d . .
O9 O 0.8734(3) 0.07113(10) 0.4776(2) 0.0274(7) Uani 1 1 d . .
O10 O 0.7121(3) 0.07120(12) 0.3363(2) 0.0341(7) Uani 1 1 d . .
O11 O 0.2499(3) 0.07545(11) 0.3719(2) 0.0276(7) Uani 1 1 d . .
O12 O 0.2022(3) 0.04967(11) 0.5167(2) 0.0270(6) Uani 1 1 d . .
O13 O 0.2400(6) 0.74610(15) 0.8016(4) 0.0928(19) Uani 1 1 d . .
O1W O 1.3741(3) 0.15343(12) 1.2950(3) 0.0381(8) Uani 1 1 d . .
O2W O 0.0240(4) 0.15247(12) 0.4083(3) 0.0456(9) Uani 1 1 d . .
O3W O -0.0244(3) -0.01365(10) 0.3698(2) 0.0281(7) Uani 1 1 d . .
O4W O 1.2388(4) -0.17894(13) 0.6738(3) 0.0500(10) Uani 1 1 d . .
H4WA H 1.2279 -0.2076 0.7006 0.075 Uiso 1 1 d GR .
H4WB H 1.3073 -0.1807 0.6455 0.075 Uiso 1 1 d GR .
O5W O 1.1808(3) -0.17207(12) 0.8941(3) 0.0411(8) Uani 1 1 d . .
H5WA H 1.1792 -0.2015 0.8665 0.062 Uiso 1 1 d GR .
H5WB H 1.0997 -0.1639 0.8956 0.062 Uiso 1 1 d GR .
O6W O 0.6077(7) 0.1893(3) 0.4679(7) 0.122(2) Uani 1 1 d . .
H6WA H 0.5909 0.2099 0.5118 0.182 Uiso 1 1 d G .
H6WB H 0.5372 0.1748 0.4384 0.182 Uiso 1 1 d G .
C1 C 0.5671(4) -0.00292(15) 0.8665(3) 0.0270(9) Uani 1 1 d . .
H1A H 0.5826 -0.0004 0.9409 0.041 Uiso 1 1 calc GR .
H1B H 0.6014 -0.0336 0.8479 0.041 Uiso 1 1 calc GR .
H1C H 0.4743 -0.0014 0.8378 0.041 Uiso 1 1 calc GR .
C2 C 0.6007(4) 0.11004(13) 0.8553(3) 0.0177(8) Uani 1 1 d . .
C3 C 0.6229(4) 0.15127(14) 0.7976(3) 0.0221(8) Uani 1 1 d . .
H3 H 0.6556 0.1466 0.7379 0.027 Uiso 1 1 calc R .
C4 C 0.5977(4) 0.19876(14) 0.8264(3) 0.0233(9) Uani 1 1 d . .
C5 C 0.5457(4) 0.20595(14) 0.9144(3) 0.0236(9) Uani 1 1 d . .
H5 H 0.5252 0.2374 0.9331 0.028 Uiso 1 1 calc R .
C6 C 0.5245(4) 0.16583(14) 0.9741(3) 0.0207(8) Uani 1 1 d . .
C7 C 0.5531(4) 0.11871(13) 0.9445(3) 0.0190(8) Uani 1 1 d . .
H7 H 0.5399 0.0922 0.9857 0.023 Uiso 1 1 calc R .
C8 C 0.4769(4) 0.17231(14) 1.0731(3) 0.0209(8) Uani 1 1 d . .
C9 C 0.6317(4) 0.24054(15) 0.7633(3) 0.0265(9) Uani 1 1 d . .
C10 C 0.8347(3) 0.04512(13) 0.8583(3) 0.0157(7) Uani 1 1 d . .
C11 C 0.9046(4) 0.08272(13) 0.9190(3) 0.0174(8) Uani 1 1 d . .
H11 H 0.8597 0.1105 0.9332 0.021 Uiso 1 1 calc R .
C12 C 1.0390(4) 0.07936(13) 0.9583(3) 0.0176(8) Uani 1 1 d . .
C13 C 1.1083(4) 0.03902(14) 0.9346(3) 0.0188(8) Uani 1 1 d . .
H13 H 1.1987 0.0370 0.9601 0.023 Uiso 1 1 calc R .
C14 C 1.0426(4) 0.00161(13) 0.8730(3) 0.0163(7) Uani 1 1 d . .
C15 C 0.9066(4) 0.00445(13) 0.8362(3) 0.0163(7) Uani 1 1 d . .
H15 H 0.8628 -0.0211 0.7964 0.020 Uiso 1 1 calc R .
C16 C 1.1095(4) 0.11780(14) 1.0305(3) 0.0235(9) Uani 1 1 d . .
C17 C 1.1187(4) -0.04177(13) 0.8485(3) 0.0171(8) Uani 1 1 d . .
C18 C 0.6032(3) 0.05079(12) 0.6690(3) 0.0139(7) Uani 1 1 d . .
C19 C 0.6944(4) 0.05741(13) 0.6062(3) 0.0166(7) Uani 1 1 d . .
H19 H 0.7837 0.0579 0.6367 0.020 Uiso 1 1 calc R .
C20 C 0.6551(4) 0.06324(13) 0.4996(3) 0.0166(8) Uani 1 1 d . .
C21 C 0.5218(4) 0.06346(13) 0.4532(3) 0.0169(8) Uani 1 1 d . .
H21 H 0.4949 0.0670 0.3815 0.020 Uiso 1 1 calc R .
C22 C 0.4293(3) 0.05846(13) 0.5139(3) 0.0155(7) Uani 1 1 d . .
C23 C 0.4695(4) 0.05117(13) 0.6204(3) 0.0176(8) Uani 1 1 d . .
H23 H 0.4067 0.0465 0.6601 0.021 Uiso 1 1 calc R .
C24 C 0.7531(4) 0.06909(13) 0.4318(3) 0.0196(8) Uani 1 1 d . .
C25 C 0.2854(4) 0.06106(13) 0.4647(3) 0.0181(8) Uani 1 1 d . .
C26 C 0.443(3) 0.7102(9) 0.719(2) 0.096(7) Uani 0.527(17) 1 d . P
C26' C 0.371(3) 0.6992(10) 0.682(2) 0.096(7) Uani 0.473(17) 1 d . P
C27 C 0.416(3) 0.6305(9) 0.810(2) 0.110(9) Uani 0.527(17) 1 d . P
C27' C 0.327(3) 0.6214(10) 0.777(3) 0.110(9) Uani 0.473(17) 1 d . P
C28 C 0.2650(7) 0.7029(2) 0.8219(5) 0.0654(18) Uani 1 1 d . .
C29 C 0.1996(8) 0.6782(3) 0.8978(6) 0.083(2) Uani 1 1 d . .
H29A H 0.1528 0.7021 0.9294 0.125 Uiso 1 1 calc GR .
H29B H 0.2648 0.6625 0.9505 0.125 Uiso 1 1 calc GR .
H29C H 0.1390 0.6540 0.8625 0.125 Uiso 1 1 calc GR .

loop_
_atom_site_aniso_label
_atom_site_aniso_U_11
_atom_site_aniso_U_22
_atom_site_aniso_U_33
_atom_site_aniso_U_23
_atom_site_aniso_U_13
_atom_site_aniso_U_12
Cd1 0.01247(14) 0.02711(16) 0.01649(15) 0.00273(11) 0.00386(10) -0.00094(10)
Cd2 0.02463(16) 0.02577(16) 0.02226(17) 0.00264(12) 0.01015(12) 0.00905(12)
Cd3 0.02558(17) 0.02239(16) 0.02823(18) -0.00845(12) 0.01011(13) -0.00092(11)
Si1 0.0128(5) 0.0153(5) 0.0133(5) 0.0000(4) 0.0049(4) 0.0015(4)
N1 0.116(18) 0.027(7) 0.066(10) -0.006(6) 0.030(12) 0.009(9)
N1' 0.116(18) 0.027(7) 0.066(10) -0.006(6) 0.030(12) 0.009(9)
O1 0.081(3) 0.0275(17) 0.046(2) 0.0023(15) 0.047(2) -0.0022(17)
O2 0.071(3) 0.0193(15) 0.048(2) 0.0020(14) 0.039(2) -0.0021(15)
O3 0.0334(17) 0.0294(16) 0.0326(18) 0.0061(13) 0.0202(14) 0.0109(13)
O4 0.0256(15) 0.0354(16) 0.0213(16) 0.0048(13) 0.0108(12) 0.0074(12)
O5 0.0232(15) 0.0242(15) 0.0373(18) -0.0127(13) 0.0067(13) -0.0016(12)
O6 0.0267(18) 0.0384(19) 0.065(3) -0.0232(17) -0.0146(16) 0.0048(14)
O7 0.0178(14) 0.0304(15) 0.0263(16) -0.0054(12) 0.0015(12) 0.0071(11)
O8 0.0230(14) 0.0187(13) 0.0153(14) -0.0013(11) 0.0040(11) 0.0020(10)
O9 0.0176(15) 0.0353(16) 0.0334(18) 0.0059(13) 0.0146(13) 0.0008(12)
O10 0.0371(18) 0.049(2) 0.0200(17) 0.0082(14) 0.0150(14) -0.0034(14)
O11 0.0141(14) 0.0461(18) 0.0216(16) 0.0080(13) 0.0012(11) -0.0008(12)
O12 0.0121(14) 0.0424(17) 0.0274(17) 0.0087(13) 0.0066(12) -0.0011(12)
O13 0.149(5) 0.033(2) 0.117(5) 0.018(2) 0.076(4) 0.023(3)
O1W 0.0363(19) 0.047(2) 0.0341(19) 0.0054(15) 0.0140(15) 0.0046(15)
O2W 0.056(2) 0.0281(17) 0.062(3) -0.0017(16) 0.032(2) -0.0046(15)
O3W 0.0326(16) 0.0276(15) 0.0279(17) 0.0026(12) 0.0153(13) -0.0022(12)
O4W 0.068(3) 0.0363(19) 0.048(2) -0.0042(16) 0.018(2) 0.0044(17)
O5W 0.0367(19) 0.0356(18) 0.058(2) 0.0079(16) 0.0251(17) 0.0043(14)
O6W 0.129(6) 0.128(6) 0.124(6) -0.048(4) 0.063(5) -0.034(4)
C1 0.027(2) 0.025(2) 0.030(2) 0.0036(18) 0.0083(18) -0.0039(17)
C2 0.0150(18) 0.0206(19) 0.018(2) 0.0002(15) 0.0042(15) 0.0033(14)
C3 0.026(2) 0.0213(19) 0.022(2) 0.0027(16) 0.0117(17) 0.0031(16)
C4 0.026(2) 0.0206(19) 0.025(2) 0.0024(16) 0.0089(17) 0.0014(16)
C5 0.026(2) 0.0197(19) 0.028(2) 0.0021(16) 0.0126(17) 0.0057(16)
C6 0.021(2) 0.0216(19) 0.023(2) 0.0011(16) 0.0113(16) 0.0032(15)
C7 0.022(2) 0.0157(18) 0.021(2) 0.0036(15) 0.0095(16) 0.0004(14)
C8 0.021(2) 0.0202(19) 0.023(2) 0.0003(16) 0.0094(16) 0.0013(15)
C9 0.028(2) 0.024(2) 0.031(2) 0.0039(18) 0.0132(19) 0.0023(17)
C10 0.0155(18) 0.0174(18) 0.0150(19) 0.0010(14) 0.0048(14) 0.0002(14)
C11 0.0180(19) 0.0156(18) 0.019(2) -0.0005(14) 0.0050(15) -0.0002(14)
C12 0.0174(19) 0.0186(18) 0.017(2) -0.0007(15) 0.0041(15) -0.0011(14)
C13 0.0146(19) 0.025(2) 0.017(2) 0.0014(15) 0.0025(15) 0.0004(15)
C14 0.0173(18) 0.0184(18) 0.0140(19) 0.0016(14) 0.0055(14) 0.0030(14)
C15 0.0168(18) 0.0182(18) 0.0147(19) -0.0019(14) 0.0049(14) -0.0012(14)
C16 0.024(2) 0.024(2) 0.024(2) -0.0040(17) 0.0076(17) -0.0045(16)
C17 0.020(2) 0.0209(19) 0.0121(19) 0.0035(15) 0.0070(15) 0.0031(15)
C18 0.0138(17) 0.0138(17) 0.0144(19) -0.0005(14) 0.0036(14) 0.0011(13)
C19 0.0101(17) 0.0179(18) 0.022(2) -0.0010(15) 0.0035(15) 0.0019(13)
C20 0.0148(18) 0.0181(18) 0.018(2) 0.0014(15) 0.0070(15) -0.0002(14)
C21 0.0183(19) 0.0178(18) 0.015(2) 0.0031(14) 0.0054(15) 0.0033(14)
C22 0.0120(18) 0.0171(18) 0.0164(19) -0.0001(14) 0.0010(14) 0.0007(13)
C23 0.0168(19) 0.0184(18) 0.020(2) 0.0015(15) 0.0096(15) 0.0013(14)
C24 0.021(2) 0.0179(18) 0.023(2) 0.0014(15) 0.0118(17) 0.0023(15)
C25 0.0130(18) 0.0196(19) 0.021(2) -0.0026(15) 0.0025(15) -0.0011(14)
C26 0.15(2) 0.068(11) 0.092(17) -0.017(8) 0.069(16) 0.003(12)
C26' 0.15(2) 0.068(11) 0.092(17) -0.017(8) 0.069(16) 0.003(12)
C27 0.18(3) 0.054(9) 0.105(19) 0.019(10) 0.054(19) 0.056(16)
C27' 0.18(3) 0.054(9) 0.105(19) 0.019(10) 0.054(19) 0.056(16)
C28 0.099(5) 0.037(3) 0.059(4) 0.002(3) 0.014(4) 0.005(3)
C29 0.091(6) 0.064(4) 0.092(6) 0.026(4) 0.015(5) -0.002(4)

loop_
_atom_type_symbol
_atom_type_description
_atom_type_scat_dispersion_real
_atom_type_scat_dispersion_imag
_atom_type_scat_source
C C 0.0033 0.0016 'International Tables Vol C Tables 4.2.6.8 and 6.1.1.4'
H H 0.0000 0.0000 'International Tables Vol C Tables 4.2.6.8 and 6.1.1.4'
N N 0.0061 0.0033 'International Tables Vol C Tables 4.2.6.8 and 6.1.1.4'
O O 0.0106 0.0060 'International Tables Vol C Tables 4.2.6.8 and 6.1.1.4'
Si Si 0.0817 0.0704 'International Tables Vol C Tables 4.2.6.8 and 6.1.1.4'
Cd Cd -0.8075 1.2024 'International Tables Vol C Tables 4.2.6.8 and 6.1.1.4'

loop_
_geom_angle_atom_site_label_1
_geom_angle_atom_site_label_2
_geom_angle_atom_site_label_3
_geom_angle
_geom_angle_site_symmetry_1
_geom_angle_site_symmetry_3
O8 Cd1 O9 113.02(10) 3_656 1_455
O8 Cd1 O11 97.80(10) 3_656 .
O8 Cd1 O12 150.03(9) 3_656 .
O8 Cd1 O2W 94.58(12) 3_656 .
O8 Cd1 O3W 88.26(10) 3_656 .
O8 Cd1 C25 124.74(10) 3_656 .
O9 Cd1 O11 148.51(11) 1_455 .
O9 Cd1 O12 95.57(10) 1_455 .
O9 Cd1 O2W 81.96(11) 1_455 .
O9 Cd1 O3W 82.33(10) 1_455 .
O9 Cd1 C25 122.23(11) 1_455 .
O11 Cd1 C25 27.88(11) . .
O12 Cd1 O11 55.57(9) . .
O12 Cd1 O3W 86.78(11) . .
O12 Cd1 C25 27.70(10) . .
O2W Cd1 O11 89.57(11) . .
O2W Cd1 O12 98.30(13) . .
O2W Cd1 O3W 163.88(11) . .
O2W Cd1 C25 93.94(13) . .
O3W Cd1 O11 105.79(10) . .
O3W Cd1 C25 97.46(11) . .
O4 Cd2 O7 111.39(10) 3_757 .
O4 Cd2 O8 165.68(10) 3_757 .
O4 Cd2 O10 100.08(11) 3_757 3_756
O4 Cd2 O4W 86.94(12) 3_757 .
O4 Cd2 O5W 96.22(11) 3_757 .
O4 Cd2 C17 138.46(11) 3_757 .
O7 Cd2 O8 55.02(9) . .
O7 Cd2 O4W 160.12(12) . .
O7 Cd2 C17 27.10(11) . .
O8 Cd2 C17 27.96(10) . .
O10 Cd2 O7 88.31(11) 3_756 .
O10 Cd2 O8 84.89(10) 3_756 .
O10 Cd2 O4W 80.62(12) 3_756 .
O10 Cd2 C17 85.01(11) 3_756 .
O4W Cd2 O8 107.19(11) . .
O4W Cd2 C17 134.30(13) . .
O5W Cd2 O7 100.46(11) . .
O5W Cd2 O8 83.15(10) . .
O5W Cd2 O10 157.23(13) . 3_756
O5W Cd2 O4W 84.50(13) . .
O5W Cd2 C17 93.27(11) . .
O1 Cd3 O2 55.16(10) 4_666 4_666
O1 Cd3 O5 104.31(13) 4_666 .
O1 Cd3 O6 158.29(14) 4_666 .
O1 Cd3 O1W 115.70(14) 4_666 .
O1 Cd3 C9 27.55(11) 4_666 4_666
O1 Cd3 C16 131.99(14) 4_666 .
O2 Cd3 C9 27.70(11) 4_666 4_666
O2 Cd3 C16 118.00(12) 4_666 .
O3 Cd3 O1 96.85(11) 1_655 4_666
O3 Cd3 O2 144.35(11) 1_655 4_666
O3 Cd3 O5 109.61(11) 1_655 .
O3 Cd3 O6 83.74(12) 1_655 .
O3 Cd3 O1W 91.73(11) 1_655 .
O3 Cd3 C9 120.86(11) 1_655 4_666
O3 Cd3 C16 96.94(12) 1_655 .
O5 Cd3 O2 99.48(12) . 4_666
O5 Cd3 O6 55.81(10) . .
O5 Cd3 C9 105.08(12) . 4_666
O5 Cd3 C16 28.25(11) . .
O6 Cd3 O2 130.76(12) . 4_666
O6 Cd3 C9 154.44(13) . 4_666
O6 Cd3 C16 27.56(12) . .
O1W Cd3 O2 83.46(12) . 4_666
O1W Cd3 O5 131.82(11) . .
O1W Cd3 O6 85.93(12) . .
O1W Cd3 C9 99.13(13) . 4_666
O1W Cd3 C16 109.57(13) . .
C16 Cd3 C9 131.55(13) . 4_666
C1 Si1 C2 112.85(18) . .
C1 Si1 C10 112.05(18) . .
C1 Si1 C18 111.19(18) . .
C2 Si1 C10 106.49(17) . .
C2 Si1 C18 103.73(16) . .
C18 Si1 C10 110.11(16) . .
C26 N1 C27' 127(2) . .
C26' N1 C26 34.2(15) . .
C26' N1 C27 116(2) . .
C26' N1 C27' 107(2) . .
C26' N1 C28 110(2) . .
C27 N1 C26 116(2) . .
C27 N1 C27' 33.9(13) . .
C28 N1 C26 122(2) . .
C28 N1 C27 122(2) . .
C28 N1 C27' 100.7(16) . .
C26' N1' C26 26.5(14) . .
C26' N1' C27 104(2) . .
C27 N1' C26 91.3(19) . .
C27' N1' C26 118(2) . .
C27' N1' C26' 117(3) . .
C27' N1' C27 36.0(16) . .
C28 N1' C26 105.6(16) . .
C28 N1' C26' 114(2) . .
C28 N1' C27 125(3) . .
C28 N1' C27' 129(3) . .
C9 O1 Cd3 94.7(3) . 4_565
C9 O2 Cd3 89.8(2) . 4_565
C8 O3 Cd3 119.0(2) . 1_455
C8 O4 Cd2 127.6(2) . 3_757
C16 O5 Cd3 93.3(2) . .
C16 O6 Cd3 89.9(2) . .
C17 O7 Cd2 95.7(2) . .
Cd1 O8 Cd2 105.40(10) 3_656 .
C17 O8 Cd1 127.3(2) . 3_656
C17 O8 Cd2 88.7(2) . .
C24 O9 Cd1 118.4(3) . 1_655
C24 O10 Cd2 141.0(3) . 3_756
C25 O11 Cd1 91.3(2) . .
C25 O12 Cd1 92.2(2) . .
C3 C2 Si1 118.2(3) . .
C7 C2 Si1 124.7(3) . .
C7 C2 C3 116.9(3) . .
C4 C3 C2 122.3(3) . .
C3 C4 C5 119.2(4) . .
C3 C4 C9 118.4(3) . .
C5 C4 C9 122.4(4) . .
C6 C5 C4 119.7(4) . .
C5 C6 C7 119.9(3) . .
C5 C6 C8 121.3(3) . .
C7 C6 C8 118.8(3) . .
C2 C7 C6 121.9(3) . .
O3 C8 O4 124.1(3) . .
O3 C8 C6 117.8(4) . .
O4 C8 C6 118.1(3) . .
O1 C9 Cd3 57.7(2) . 4_565
O1 C9 O2 119.9(4) . .
O1 C9 C4 119.8(4) . .
O2 C9 Cd3 62.5(2) . 4_565
O2 C9 C4 120.2(4) . .
C4 C9 Cd3 171.8(3) . 4_565
C11 C10 Si1 120.6(3) . .
C15 C10 Si1 121.9(3) . .
C15 C10 C11 117.5(3) . .
C12 C11 C10 121.5(3) . .
C11 C12 C16 120.6(3) . .
C13 C12 C11 120.0(4) . .
C13 C12 C16 119.4(3) . .
C12 C13 C14 120.0(3) . .
C13 C14 C15 119.8(3) . .
C13 C14 C17 119.3(3) . .
C15 C14 C17 120.9(3) . .
C14 C15 C10 121.2(3) . .
O5 C16 Cd3 58.5(2) . .
O5 C16 C12 119.8(4) . .
O6 C16 Cd3 62.6(2) . .
O6 C16 O5 121.0(4) . .
O6 C16 C12 119.2(4) . .
C12 C16 Cd3 178.2(3) . .
O7 C17 Cd2 57.20(19) . .
O7 C17 O8 120.4(3) . .
O7 C17 C14 120.3(3) . .
O8 C17 Cd2 63.36(18) . .
O8 C17 C14 119.3(3) . .
C14 C17 Cd2 176.5(3) . .
C19 C18 Si1 123.1(3) . .
C19 C18 C23 117.5(3) . .
C23 C18 Si1 119.0(3) . .
C20 C19 C18 121.6(3) . .
C19 C20 C21 119.8(3) . .
C19 C20 C24 121.6(3) . .
C21 C20 C24 118.6(3) . .
C22 C21 C20 119.8(4) . .
C21 C22 C23 120.1(3) . .
C21 C22 C25 119.9(3) . .
C23 C22 C25 120.0(3) . .
C22 C23 C18 121.1(3) . .
O9 C24 C20 116.7(4) . .
O10 C24 O9 124.7(3) . .
O10 C24 C20 118.6(4) . .
O11 C25 Cd1 60.86(19) . .
O11 C25 C22 119.4(3) . .
O12 C25 Cd1 60.1(2) . .
O12 C25 O11 121.0(3) . .
O12 C25 C22 119.6(4) . .
C22 C25 Cd1 177.3(3) . .
N1 C26 N1' 17.6(15) . .
C26' C26 N1 71(3) . .
C26' C26 N1' 53(3) . .
N1 C26' N1' 25.3(13) . .
C26 C26' N1 75(4) . .
C26 C26' N1' 100(4) . .
N1 C27 N1' 24.1(10) . .
C27' C27 N1 86(3) . .
C27' C27 N1' 62(3) . .
N1' C27' N1 22.0(15) . .
C27 C27' N1 60(3) . .
C27 C27' N1' 82(3) . .
N1 C28 C29 123.6(12) . .
N1' C28 N1 28.1(12) . .
N1' C28 O13 125.0(16) . .
N1' C28 C29 113.7(14) . .
O13 C28 N1 116.9(12) . .
O13 C28 C29 118.5(6) . .

loop_
_geom_bond_atom_site_label_1
_geom_bond_atom_site_label_2
_geom_bond_distance
_geom_bond_site_symmetry_2
Cd1 O8 2.217(3) 3_656
Cd1 O9 2.251(3) 1_455
Cd1 O11 2.354(3) .
Cd1 O12 2.339(3) .
Cd1 O2W 2.277(3) .
Cd1 O3W 2.339(3) .
Cd1 C25 2.695(4) .
Cd2 O4 2.231(3) 3_757
Cd2 O7 2.312(3) .
Cd2 O8 2.447(3) .
Cd2 O10 2.258(3) 3_756
Cd2 O4W 2.358(3) .
Cd2 O5W 2.242(3) .
Cd2 C17 2.736(4) .
Cd3 O1 2.285(3) 4_666
Cd3 O2 2.389(3) 4_666
Cd3 O3 2.250(3) 1_655
Cd3 O5 2.291(3) .
Cd3 O6 2.382(3) .
Cd3 O1W 2.286(3) .
Cd3 C9 2.693(4) 4_666
Cd3 C16 2.684(4) .
Si1 C1 1.857(4) .
Si1 C2 1.868(4) .
Si1 C10 1.880(4) .
Si1 C18 1.873(4) .
N1 C26 1.48(4) .
N1 C26' 1.45(4) .
N1 C27 1.50(3) .
N1 C27' 1.73(3) .
N1 C28 1.41(3) .
N1' C26 1.90(3) .
N1' C26' 1.55(4) .
N1' C27 1.63(4) .
N1' C27' 1.45(4) .
N1' C28 1.24(3) .
O1 Cd3 2.285(3) 4_565
O1 C9 1.250(5) .
O2 Cd3 2.389(3) 4_565
O2 C9 1.252(5) .
O3 Cd3 2.250(3) 1_455
O3 C8 1.261(5) .
O4 Cd2 2.231(3) 3_757
O4 C8 1.266(5) .
O5 C16 1.272(5) .
O6 C16 1.242(5) .
O7 C17 1.253(5) .
O8 Cd1 2.217(3) 3_656
O8 C17 1.283(5) .
O9 Cd1 2.251(3) 1_655
O9 C24 1.269(5) .
O10 Cd2 2.257(3) 3_756
O10 C24 1.241(5) .
O11 C25 1.260(5) .
O12 C25 1.253(4) .
O13 C28 1.224(7) .
C2 C3 1.403(5) .
C2 C7 1.390(5) .
C3 C4 1.389(5) .
C4 C5 1.394(5) .
C4 C9 1.496(5) .
C5 C6 1.391(5) .
C6 C7 1.392(5) .
C6 C8 1.502(5) .
C9 Cd3 2.693(4) 4_565
C10 C11 1.403(5) .
C10 C15 1.401(5) .
C11 C12 1.387(5) .
C12 C13 1.386(5) .
C12 C16 1.497(5) .
C13 C14 1.388(5) .
C14 C15 1.397(5) .
C14 C17 1.496(5) .
C18 C19 1.398(5) .
C18 C23 1.401(5) .
C19 C20 1.384(5) .
C20 C21 1.391(5) .
C20 C24 1.501(5) .
C21 C22 1.384(5) .
C22 C23 1.390(5) .
C22 C25 1.500(5) .
C26 C26' 0.86(3) .
C27 C27' 0.97(4) .
C28 C29 1.485(9) .
